data_8101394
loop_
_publ_author_name
'Euler, H.'
'Barbier, B.'
'Klumpp, S.'
'Kirfel, A.'

_publ_section_title
;
Crystal structure of Tutton's salts, Rb~2~[M^II^(H~2~O)~6~](SO~4~)
~2~, M^II^ = Mg, Mn, Fe, Co, Ni, Zn
;
_journal_issue 4
_journal_name_full 'Zeitschrift f\"ur Kristallographie - New Crystal Structures'
_journal_page_first 473
_journal_page_last 476
_journal_volume 215
_journal_year 2000
_chemical_formula_structural 'Rb2 [Mn (H2 O)6](S O4)2'
_chemical_formula_sum 'H12 Mn O14 Rb2 S2'
_chemical_formula_weight 526.10
_space_group_IT_number 14
_symmetry_cell_setting monoclinic
_symmetry_space_group_name_Hall '-P 2yab'
_symmetry_space_group_name_H-M 'P 1 21/a 1'
_cell_angle_alpha 90.00
_cell_angle_beta 105.94(2)
_cell_angle_gamma 90.00
_cell_formula_units_Z 2
_cell_length_a 9.282(2)
_cell_length_b 12.600(2)
_cell_length_c 6.254(2)
_cell_measurement_temperature 293(2)
_cell_volume 703.3(3)
_diffrn_ambient_temperature 293(2)
_exptl_crystal_density_diffrn 2.484
_refine_ls_R_factor_obs 0.0180
_refine_ls_wR_factor_obs 0.0364
_cod_original_sg_symbol_H-M 'P 21/a'
_cod_database_code 8101394

loop_
_symmetry_equiv_pos_as_xyz
'x, y, z'
'-x+1/2, y+1/2, -z'
'-x, -y, -z'
'x-1/2, -y-1/2, z'

loop_
_atom_site_aniso_label
_atom_site_aniso_U_11
_atom_site_aniso_U_22
_atom_site_aniso_U_33
_atom_site_aniso_U_23
_atom_site_aniso_U_13
_atom_site_aniso_U_12
Mn 0.0231(3) 0.0244(3) 0.0257(3) 0.0005(2) 0.0064(2) -0.0015(2)
S 0.0233(3) 0.0252(3) 0.0261(3) -0.0016(2) 0.0067(2) -0.0022(2)
O1 0.0518(11) 0.0317(9) 0.0352(9) 0.0006(8) 0.0156(8) -0.0087(8)
O2 0.0267(9) 0.0484(11) 0.0572(12) -0.0035(10) 0.0056(9) 0.0061(8)
O3 0.0282(9) 0.0339(9) 0.0344(9) -0.0049(8) 0.0080(7) -0.0060(7)
O4 0.0457(11) 0.0337(9) 0.0292(9) -0.0041(7) 0.0135(8) -0.0041(8)
O5 0.0317(10) 0.0424(11) 0.0278(11) 0.0004(8) 0.0047(9) -0.0092(9)
O6 0.0269(11) 0.0306(10) 0.0437(11) 0.0011(8) 0.0100(9) 0.0008(8)
O7 0.0390(11) 0.0320(11) 0.0333(9) 0.0033(8) 0.0172(8) 0.0028(9)
Rb 0.0386(2) 0.0365(2) 0.0380(2) 0.00024(11) 0.01508(11) -0.00110(11)

loop_
_atom_site_label
_atom_site_type_symbol
_atom_site_fract_x
_atom_site_fract_y
_atom_site_fract_z
_atom_site_U_iso_or_equiv
_atom_site_thermal_displace_type
_atom_site_occupancy
_atom_site_calc_flag
_atom_site_refinement_flags
_atom_site_disorder_group
Mn Mn 0.0000 0.0000 0.0000 0.02450(13) Uani 1 d S .
S S 0.40543(6) 0.13851(4) 0.73129(9) 0.02486(14) Uani 1 d . .
O1 O 0.4132(2) 0.22933(13) 0.5866(3) 0.0388(4) Uani 1 d . .
O2 O 0.5439(2) 0.0766(2) 0.7749(3) 0.0453(5) Uani 1 d . .
O3 O 0.2793(2) 0.07061(13) 0.6139(3) 0.0323(4) Uani 1 d . .
O4 O 0.3811(2) 0.17697(13) 0.9414(3) 0.0355(4) Uani 1 d . .
O5 O 0.1723(2) 0.1140(2) 0.1670(4) 0.0346(4) Uani 1 d . .
O6 O -0.1738(2) 0.1158(2) 0.0201(3) 0.0337(4) Uani 1 d . .
O7 O -0.0028(2) -0.0718(2) 0.3086(3) 0.0333(4) Uani 1 d . .
Rb Rb 0.13193(3) 0.35118(2) 0.34779(4) 0.03682(11) Uani 1 d . .
H1 H 0.2110(34) 0.0972(24) 0.2819(52) 0.037(9) Uiso 1 d . .
H2 H 0.2299(36) 0.1285(23) 0.1120(54) 0.043(10) Uiso 1 d . .
H3 H -0.2458(39) 0.1050(26) -0.0480(55) 0.048(11) Uiso 1 d . .
H4 H -0.1561(36) 0.1757(26) -0.0093(53) 0.050(10) Uiso 1 d . .
H5 H -0.0687(39) -0.0676(27) 0.3495(54) 0.051(11) Uiso 1 d . .
H6 H 0.0187(36) -0.1362(26) 0.3413(55) 0.054(10) Uiso 1 d . .

loop_
_geom_bond_atom_site_label_1
_geom_bond_atom_site_label_2
_geom_bond_distance
_geom_bond_site_symmetry_2
_geom_bond_publ_flag
Mn O7 2.138(2) 3 ?
Mn O7 2.138(2) . ?
Mn O5 2.189(2) . ?
Mn O5 2.189(2) 3 ?
Mn O6 2.204(2) 3 ?
Mn O6 2.204(2) . ?
S O2 1.464(2) . ?
S O3 1.473(2) . ?
S O1 1.473(2) . ?
S O4 1.475(2) . ?
S Rb 3.5998(10) 4_665 ?
S Rb 3.6576(8) 2_546 ?
S Rb 3.8536(14) 4_666 ?
S Rb 4.0040(10) . ?
O1 H6 1.82(3) 2_556 ?
O1 O7 2.664(3) 2_556 ?
O1 Rb 3.008(2) 4_665 ?
O1 Rb 3.043(2) . ?
O2 H3 1.99(3) 1_656 ?
O2 O6 2.693(3) 1_656 ?
O2 Rb 3.135(2) 4_665 ?
O2 Rb 3.261(2) 2_546 ?
O2 Rb 3.567(2) 4_666 ?
O2 Rb 5.302(2) . ?
O3 H5 2.03(4) 3_556 ?
O3 H1 2.03(3) . ?
O3 O7 2.740(3) 3_556 ?
O3 O5 2.752(3) . ?
O3 Rb 2.876(2) 2_546 ?
O3 H5 3.64(3) . ?
O3 Rb 3.986(2) . ?
O4 H4 1.93(3) 4_666 ?
O4 H2 2.07(3) 1_556 ?
O4 O6 2.731(3) 4_666 ?
O4 O5 2.807(3) 1_556 ?
O4 Rb 2.959(2) 4_666 ?
O4 Rb 4.386(2) . ?
O5 H1 0.74(3) . ?
O5 H2 0.73(3) . ?
O5 O7 3.006(3) 3 ?
O5 O6 3.089(3) . ?
O5 O7 3.113(3) . ?
O5 O6 3.124(3) 3 ?
O5 Rb 3.254(2) . ?
O5 H1 0.74(3) . ?
O5 H2 0.73(3) . ?
O6 O7 3.011(3) 3 ?
O6 Rb 3.108(2) 4_565 ?
O6 O7 3.128(3) . ?
O6 Rb 4.225(2) . ?
O6 H3 0.70(3) . ?
O6 H4 0.80(3) . ?
O7 H5 0.73(3) . ?
O7 H6 0.85(3) . ?
Rb O3 2.876(2) 2_556 ?
Rb O4 2.959(2) 4_564 ?
Rb O1 3.008(2) 4_565 ?
Rb O6 3.108(2) 4_665 ?
Rb O2 3.135(2) 4_565 ?
Rb O2 3.261(2) 2_556 ?
Rb O2 3.567(2) 4_564 ?
Rb S 3.5998(11) 4_565 ?
Rb S 3.6576(8) 2_556 ?
Rb S 3.8536(14) 4_564 ?
